data_7711155
loop_
_publ_author_name
'Svensson Grape, Erik'
'Rooth, Victoria'
'Smolders, Simon'
'Thiriez, Ambre'
'Takki, Sofia'
'De Vos, Dirk'
'Willhammar, Tom'
'Inge, A. Ken'

_publ_section_title
;
 Bismuth gallate coordination networks inspired by an active
 pharmaceutical ingredient
;
_journal_name_full 'Dalton Transactions'
_journal_paper_doi 10.1039/D2DT02260E
_journal_year 2022
_chemical_formula_sum 'C9 H9 Bi O6'
_chemical_formula_weight 422.14
_space_group_crystal_system orthorhombic
_space_group_IT_number 19
_space_group_name_Hall 'P 2ac 2ab'
_space_group_name_H-M_alt 'P 21 21 21'
_atom_sites_solution_hydrogens mixed
_audit_creation_method SHELXL-2018/1
_audit_update_record
;
2022-08-16 deposited with the CCDC.	2022-08-29 downloaded from the CCDC.
;
_cell_angle_alpha 90
_cell_angle_beta 90
_cell_angle_gamma 90
_cell_formula_units_Z 4
_cell_length_a 7.73(4)
_cell_length_b 6.84(3)
_cell_length_c 16.87(8)
_cell_measurement_reflns_used 3234
_cell_measurement_temperature 293(2)
_cell_measurement_theta_max 0.896
_cell_measurement_theta_min 0.085
_cell_volume 892(7)
_computing_cell_refinement
;
Kabsch, W. (2010). XDS. Acta Crystallographica Section D:
Biological Crystallography, 66(2), 125-132.
;
_computing_data_collection
;
Stef Smeets, Bin Wang, Magdalena O. Cichocka, Jonas Angstrom, Wei Wan.
(2018, April 11). Instamatic (Version 0.6). Zenodo.
http://doi.org/10.5281/zenodo.1217026
;
_computing_data_reduction
;
Kabsch, W. (2010). XDS. Acta Crystallographica Section D:
Biological Crystallography, 66(2), 125-132.
;
_computing_structure_refinement 'SHELXL-2018/1 (Sheldrick, 2018)'
_computing_structure_solution 'SHELXT 2014/5 (Sheldrick, 2014)'
_diffrn_ambient_temperature 293(2)
_diffrn_measured_fraction_theta_full 0.729
_diffrn_measured_fraction_theta_max 0.724
_diffrn_measurement_device_type 'JEOL JEM-2100 LaB6'
_diffrn_measurement_method 'continuous rotation'
_diffrn_radiation_type electron
_diffrn_radiation_wavelength 0.0251
_diffrn_reflns_av_R_equivalents 0.1407
_diffrn_reflns_av_unetI/netI 0.1871
_diffrn_reflns_Laue_measured_fraction_full 0.729
_diffrn_reflns_Laue_measured_fraction_max 0.724
_diffrn_reflns_limit_h_max 9
_diffrn_reflns_limit_h_min -9
_diffrn_reflns_limit_k_max 6
_diffrn_reflns_limit_k_min -6
_diffrn_reflns_limit_l_max 20
_diffrn_reflns_limit_l_min -20
_diffrn_reflns_number 3234
_diffrn_reflns_point_group_measured_fraction_full 0.715
_diffrn_reflns_point_group_measured_fraction_max 0.706
_diffrn_reflns_theta_full 0.863
_diffrn_reflns_theta_max 0.896
_diffrn_reflns_theta_min 0.085
_exptl_absorpt_coefficient_mu 0.000
_exptl_crystal_colour yellow
_exptl_crystal_density_diffrn 3.147
_exptl_crystal_description rod
_exptl_crystal_F_000 209
_refine_diff_density_max 2.214
_refine_diff_density_min -0.878
_refine_diff_density_rms 0.145
_refine_ls_abs_structure_details
;
 All f" are zero, so absolute structure could not be determined
;
_refine_ls_extinction_coef 379(155)
_refine_ls_extinction_expression Fc^*^=kFc[1+0.001xFc^2^\l^3^/sin(2\q)]^-1/4^
_refine_ls_extinction_method 'SHELXL-2018/1 (Sheldrick 2018)'
_refine_ls_goodness_of_fit_ref 0.910
_refine_ls_hydrogen_treatment constr
_refine_ls_matrix_type full
_refine_ls_number_parameters 66
_refine_ls_number_reflns 1278
_refine_ls_number_restraints 53
_refine_ls_restrained_S_all 0.917
_refine_ls_R_factor_all 0.3377
_refine_ls_R_factor_gt 0.3069
_refine_ls_shift/su_max 0.081
_refine_ls_shift/su_mean 0.010
_refine_ls_structure_factor_coef Fsqd
_refine_ls_weighting_details 'w=1/[\s^2^(Fo^2^)+(0.7000P)^2^+6.7000P] where P=(Fo^2^+2Fc^2^)/3'
_refine_ls_weighting_scheme calc
_refine_ls_wR_factor_gt 0.6519
_refine_ls_wR_factor_ref 0.6940
_reflns_Friedel_coverage 0.641
_reflns_Friedel_fraction_full 0.694
_reflns_Friedel_fraction_max 0.681
_reflns_number_gt 993
_reflns_number_total 1278
_reflns_threshold_expression 'I > 2\s(I)'
_cod_data_source_file d2dt02260e2.cif
_cod_data_source_block 1EtOH_stored
_cod_original_cell_volume 891(8)
_cod_database_code 7711155
_shelx_shelxl_version_number 2018/1
_shelx_space_group_comment
;
The symmetry employed for this shelxl refinement is uniquely defined
by the following loop, which should always be used as a source of
symmetry information in preference to the above space-group names.
They are only intended as comments.
;

loop_
_space_group_symop_operation_xyz
'x, y, z'
'-x+1/2, -y, z+1/2'
'x+1/2, -y+1/2, -z'
'-x, y+1/2, -z+1/2'

loop_
_atom_site_label
_atom_site_type_symbol
_atom_site_fract_x
_atom_site_fract_y
_atom_site_fract_z
_atom_site_U_iso_or_equiv
_atom_site_adp_type
_atom_site_occupancy
_atom_site_site_symmetry_order
_atom_site_calc_flag
_atom_site_refinement_flags_posn
_atom_site_refinement_flags_adp
_atom_site_refinement_flags_occupancy
_atom_site_disorder_assembly
_atom_site_disorder_group
Bi1 Bi 0.1793(6) 0.2825(7) 0.0364(3) 0.0301(9) Uiso 1 1 d D . . . .
O1 O 0.173(5) 0.037(4) 0.0898(13) 0.097(18) Uiso 1 1 d D . . . .
O2 O -0.006(3) -0.167(5) 0.1497(19) 0.16(4) Uiso 1 1 d D . . . .
O3 O 0.151(4) -0.202(4) 0.4411(12) 0.057(7) Uiso 1 1 d D U . . .
O4 O 0.503(3) -0.1913(11) 0.4311(11) 0.045(6) Uiso 1 1 d D U . . .
O5 O 0.681(2) -0.123(3) 0.2915(19) 0.043(7) Uiso 1 1 d D . . . .
H5 H 0.715842 -0.101734 0.246424 0.064 Uiso 1 1 d R U . . .
O6 O 0.215(3) 0.507(3) -0.0451(9) 0.71(2) Uiso 1 1 d D U . . .
H6 H 0.201126 0.496644 -0.099749 1.067 Uiso 1 1 d R U . . .
C1 C 0.138(2) -0.071(2) 0.1514(9) 0.051(12) Uiso 1 1 d D . . . .
C2 C 0.224(2) -0.104(4) 0.2199(9) 0.09(2) Uiso 1 1 d D . . . .
C3 C 0.130(3) -0.136(4) 0.2915(9) 0.045(11) Uiso 1 1 d D . . . .
H3 H 0.010052 -0.135532 0.290827 0.054 Uiso 1 1 calc R U . . .
C4 C 0.220(2) -0.169(4) 0.3643(9) 0.048(7) Uiso 1 1 d D U . . .
C5 C 0.4031(19) -0.1627(7) 0.3635(8) 0.050(7) Uiso 1 1 d D U . . .
C6 C 0.4999(18) -0.126(3) 0.2944(9) 0.050(7) Uiso 1 1 d D U . . .
C7 C 0.408(2) -0.094(4) 0.2221(10) 0.038(8) Uiso 1 1 d D U . . .
H7 H 0.469584 -0.067635 0.175883 0.045 Uiso 1 1 calc R U . . .
C8 C 0.256(3) 0.698(2) -0.0058(10) 0.71(2) Uiso 1 1 d D U . . .
H8A H 0.150185 0.755282 0.014234 0.854 Uiso 1 1 calc R U . . .
H8B H 0.304156 0.786783 -0.044906 0.854 Uiso 1 1 calc R U . . .
C9 C 0.3827(18) 0.6766(15) 0.0613(8) 0.72(4) Uiso 1 1 d D U . . .
H9A H 0.404651 0.802658 0.084342 1.076 Uiso 1 1 calc R U . . .
H9B H 0.335044 0.591096 0.100832 1.076 Uiso 1 1 calc R U . . .
H9C H 0.489038 0.622601 0.041683 1.076 Uiso 1 1 calc R U . . .

loop_
_atom_type_symbol
_atom_type_description
_atom_type_scat_dispersion_real
_atom_type_scat_dispersion_imag
_atom_type_scat_source
C C 0.0000 0.0000 'International Tables Vol C Tables 4.2.6.8 and 6.1.1.4'
H H 0.0000 0.0000 'International Tables Vol C Tables 4.2.6.8 and 6.1.1.4'
Bi Bi 0.0000 0.0000 'International Tables Vol C Tables 4.2.6.8 and 6.1.1.4'
O O 0.0000 0.0000 'International Tables Vol C Tables 4.2.6.8 and 6.1.1.4'

loop_
_geom_angle_atom_site_label_1
_geom_angle_atom_site_label_2
_geom_angle_atom_site_label_3
_geom_angle
_geom_angle_site_symmetry_1
_geom_angle_site_symmetry_3
_geom_angle_publ_flag
O1 Bi1 O6 165.1(10) . . ?
O1 Bi1 O3 98.3(12) . 2_554 ?
O6 Bi1 O3 67.2(9) . 2_554 ?
O1 Bi1 O4 96.3(11) . 2_554 ?
O6 Bi1 O4 77.0(6) . 2_554 ?
O3 Bi1 O4 74.5(9) 2_554 2_554 ?
O1 Bi1 O4 89.0(13) . 4_655 ?
O6 Bi1 O4 87.9(7) . 4_655 ?
O3 Bi1 O4 65.6(9) 2_554 4_655 ?
O4 Bi1 O4 140.1(7) 2_554 4_655 ?
O1 Bi1 O3 86.7(14) . 4 ?
O6 Bi1 O3 101.4(9) . 4 ?
O3 Bi1 O3 136.4(9) 2_554 4 ?
O4 Bi1 O3 61.9(7) 2_554 4 ?
O4 Bi1 O3 158.0(7) 4_655 4 ?
C1 O1 Bi1 152(2) . . ?
C4 O3 Bi1 120(2) . 2 ?
C4 O3 Bi1 120.8(18) . 4_545 ?
Bi1 O3 Bi1 118.8(9) 2 4_545 ?
C5 O4 Bi1 108.8(15) . 2 ?
C5 O4 Bi1 136.9(15) . 4_645 ?
Bi1 O4 Bi1 113.6(7) 2 4_645 ?
C6 O5 H5 111.5 . . ?
C8 O6 Bi1 112.2(11) . . ?
C8 O6 H6 121.9 . . ?
Bi1 O6 H6 125.8 . . ?
O2 C1 O1 117(2) . . ?
O2 C1 C2 110.8(19) . . ?
O1 C1 C2 132(2) . . ?
C1 C2 C3 120.2(15) . . ?
C1 C2 C7 120.2(15) . . ?
C3 C2 C7 119.5(14) . . ?
C2 C3 C4 120.5(16) . . ?
C2 C3 H3 119.7 . . ?
C4 C3 H3 119.7 . . ?
C5 C4 O3 112.9(18) . . ?
C5 C4 C3 118.1(14) . . ?
O3 C4 C3 129.0(19) . . ?
O4 C5 C6 114.1(16) . . ?
O4 C5 C4 122.9(15) . . ?
C6 C5 C4 123.0(13) . . ?
O5 C6 C5 124.2(18) . . ?
O5 C6 C7 117.6(18) . . ?
C5 C6 C7 118.2(13) . . ?
C2 C7 C6 120.7(14) . . ?
C2 C7 H7 119.6 . . ?
C6 C7 H7 119.6 . . ?
O6 C8 C9 112.9(13) . . ?
O6 C8 H8A 109.0 . . ?
C9 C8 H8A 109.0 . . ?
O6 C8 H8B 109.0 . . ?
C9 C8 H8B 109.0 . . ?
H8A C8 H8B 107.8 . . ?
C8 C9 H9A 109.5 . . ?
C8 C9 H9B 109.5 . . ?
H9A C9 H9B 109.5 . . ?
C8 C9 H9C 109.5 . . ?
H9A C9 H9C 109.5 . . ?
H9B C9 H9C 109.5 . . ?

loop_
_geom_bond_atom_site_label_1
_geom_bond_atom_site_label_2
_geom_bond_distance
_geom_bond_site_symmetry_2
_geom_bond_publ_flag
Bi1 O1 1.90(2) . ?
Bi1 O6 2.08(2) . ?
Bi1 O3 2.15(3) 2_554 ?
Bi1 O4 2.35(2) 2_554 ?
Bi1 O4 2.52(3) 4_655 ?
Bi1 O3 2.58(3) 4 ?
O1 C1 1.30(2) . ?
O2 C1 1.29(2) . ?
O3 C4 1.42(2) . ?
O4 C5 1.39(2) . ?
O5 C6 1.40(2) . ?
O5 H5 0.8200 . ?
O6 C8 1.499(18) . ?
O6 H6 0.9300 . ?
C1 C2 1.351(19) . ?
C2 C3 1.425(19) . ?
C2 C7 1.43(2) . ?
C3 C4 1.428(19) . ?
C3 H3 0.9300 . ?
C4 C5 1.416(19) . ?
C5 C6 1.409(18) . ?
C6 C7 1.425(19) . ?
C7 H7 0.9300 . ?
C8 C9 1.50(2) . ?
C8 H8A 0.9700 . ?
C8 H8B 0.9700 . ?
C9 H9A 0.9600 . ?
C9 H9B 0.9600 . ?
C9 H9C 0.9600 . ?
